data_2219172
loop_
_publ_author_name
'Zhu, Xue-Wen'
'Yang, Xu-Zhao'

_publ_section_title {(<i>E</i>)-2-[3-(Dimethylammonio)propyliminomethyl]phenolato}diiodidozinc(II)
_journal_coeditor_code SJ2522
_journal_issue 8
_journal_name_full 'Acta Crystallographica Section E'
_journal_page_first m1090
_journal_page_last m1091
_journal_paper_doi 10.1107/S1600536808023659
_journal_volume 64
_journal_year 2008
_chemical_formula_iupac '[Zn I2 (C12 H18 N2 O)]'
_chemical_formula_moiety 'C12 H18 I2 N2 O Zn'
_chemical_formula_sum 'C12 H18 I2 N2 O Zn'
_chemical_formula_weight 525.45
_chemical_name_systematic
;
{(E)-2-[3-(Dimethylammonio)propyliminomethyl]phenolato}diiodidozinc(II)
;
_space_group_IT_number 33
_symmetry_cell_setting orthorhombic
_symmetry_space_group_name_Hall 'P 2c -2n'
_symmetry_space_group_name_H-M 'P n a 21'
_atom_sites_solution_hydrogens geom
_atom_sites_solution_primary direct
_atom_sites_solution_secondary difmap
_audit_creation_method SHELXL-97
_cell_angle_alpha 90.00
_cell_angle_beta 90.00
_cell_angle_gamma 90.00
_cell_formula_units_Z 4
_cell_length_a 13.892(3)
_cell_length_b 16.640(2)
_cell_length_c 7.372(3)
_cell_measurement_reflns_used 4125
_cell_measurement_temperature 298(2)
_cell_measurement_theta_max 25.0
_cell_measurement_theta_min 2.4
_cell_volume 1704.1(8)
_computing_cell_refinement 'SAINT (Bruker, 2004)'
_computing_data_collection 'APEX2 (Bruker, 2004)'
_computing_data_reduction 'SAINT (Bruker, 2004)'
_computing_molecular_graphics 'SHELXTL (Sheldrick, 2008)'
_computing_publication_material 'SHELXTL (Sheldrick, 2008)'
_computing_structure_refinement 'SHELXL97 (Sheldrick, 2008)'
_computing_structure_solution 'SHELXS97 (Sheldrick, 2008)'
_diffrn_ambient_temperature 298(2)
_diffrn_measured_fraction_theta_full 0.998
_diffrn_measured_fraction_theta_max 0.998
_diffrn_measurement_device_type 'Bruker APEXII CCD area-detector'
_diffrn_measurement_method '\w scans'
_diffrn_radiation_monochromator graphite
_diffrn_radiation_source 'fine-focus sealed tube'
_diffrn_radiation_type MoK\a
_diffrn_radiation_wavelength 0.71073
_diffrn_reflns_av_R_equivalents 0.0484
_diffrn_reflns_av_sigmaI/netI 0.0578
_diffrn_reflns_limit_h_max 17
_diffrn_reflns_limit_h_min -17
_diffrn_reflns_limit_k_max 21
_diffrn_reflns_limit_k_min -20
_diffrn_reflns_limit_l_max 9
_diffrn_reflns_limit_l_min -9
_diffrn_reflns_number 12154
_diffrn_reflns_theta_full 27.00
_diffrn_reflns_theta_max 27.00
_diffrn_reflns_theta_min 1.91
_diffrn_standards_number 0
_exptl_absorpt_coefficient_mu 5.056
_exptl_absorpt_correction_T_max 0.4630
_exptl_absorpt_correction_T_min 0.4312
_exptl_absorpt_correction_type multi-scan
_exptl_absorpt_process_details '(SADABS; Sheldrick, 2004)'
_exptl_crystal_colour colorless
_exptl_crystal_density_diffrn 2.048
_exptl_crystal_density_method 'not measured'
_exptl_crystal_description block
_exptl_crystal_F_000 992
_exptl_crystal_size_max 0.20
_exptl_crystal_size_mid 0.20
_exptl_crystal_size_min 0.18
_refine_diff_density_max 1.822
_refine_diff_density_min -0.465
_refine_ls_abs_structure_details 'Flack (1983), 1660 Friedel pairs'
_refine_ls_abs_structure_Flack 0.00(4)
_refine_ls_extinction_method none
_refine_ls_goodness_of_fit_ref 1.036
_refine_ls_hydrogen_treatment constr
_refine_ls_matrix_type full
_refine_ls_number_parameters 165
_refine_ls_number_reflns 3669
_refine_ls_number_restraints 1
_refine_ls_restrained_S_all 1.036
_refine_ls_R_factor_all 0.0488
_refine_ls_R_factor_gt 0.0428
_refine_ls_shift/su_max 0.001
_refine_ls_shift/su_max_lt 0.001
_refine_ls_shift/su_mean <0.001
_refine_ls_structure_factor_coef Fsqd
_refine_ls_weighting_details 'calc w=1/[\s^2^(Fo^2^)+(0.0426P)^2^+0.9395P] where P=(Fo^2^+2Fc^2^)/3'
_refine_ls_weighting_scheme calc
_refine_ls_wR_factor_gt 0.0970
_refine_ls_wR_factor_ref 0.1001
_reflns_number_gt 3271
_reflns_number_total 3669
_reflns_threshold_expression I>2\s(I)
_cod_data_source_file sj2522.cif
_cod_data_source_block I
_cod_database_code 2219172
_cod_database_fobs_code 2219172

loop_
_symmetry_equiv_pos_as_xyz
'x, y, z'
'-x, -y, z+1/2'
'x+1/2, -y+1/2, z'
'-x+1/2, y+1/2, z+1/2'

loop_
_atom_site_type_symbol
_atom_site_label
_atom_site_fract_x
_atom_site_fract_y
_atom_site_fract_z
_atom_site_U_iso_or_equiv
_atom_site_adp_type
_atom_site_calc_flag
_atom_site_refinement_flags
_atom_site_occupancy
Zn Zn1 0.75194(6) 0.90239(4) 0.72869(14) 0.03631(19) Uani d . 1
I I1 0.58993(3) 0.92236(3) 0.88834(9) 0.04992(15) Uani d . 1
I I2 0.89258(4) 0.98333(3) 0.85716(9) 0.05741(18) Uani d . 1
N N1 0.7294(4) 0.9228(3) 0.4634(8) 0.0379(13) Uani d . 1
N N2 0.8361(5) 1.1716(3) 0.3321(11) 0.0544(19) Uani d . 1
H H2A 0.7857 1.2052 0.3106 0.065 Uiso calc R 1
O O1 0.7847(4) 0.7893(3) 0.6946(7) 0.0429(12) Uani d . 1
C C1 0.8309(5) 0.7664(4) 0.5451(11) 0.0385(16) Uani d . 1
C C2 0.8869(6) 0.6960(5) 0.5496(14) 0.053(2) Uani d . 1
H H2 0.8923 0.6672 0.6573 0.063 Uiso calc R 1
C C3 0.9338(6) 0.6691(5) 0.396(2) 0.070(3) Uani d . 1
H H3 0.9722 0.6234 0.4030 0.084 Uiso calc R 1
C C4 0.9256(7) 0.7066(5) 0.2392(16) 0.063(3) Uani d . 1
H H4 0.9575 0.6865 0.1380 0.075 Uiso calc R 1
C C5 0.8701(7) 0.7758(5) 0.2225(15) 0.063(2) Uani d . 1
H H5 0.8653 0.8019 0.1113 0.075 Uiso calc R 1
C C6 0.8209(5) 0.8061(4) 0.3760(13) 0.0422(15) Uani d . 1
C C7 0.7648(5) 0.8782(4) 0.3445(10) 0.0389(16) Uani d . 1
H H7 0.7542 0.8926 0.2243 0.047 Uiso calc R 1
C C8 0.6691(5) 0.9919(4) 0.4056(12) 0.0456(19) Uani d . 1
H H8A 0.6074 0.9889 0.4667 0.055 Uiso calc R 1
H H8B 0.6574 0.9880 0.2761 0.055 Uiso calc R 1
C C9 0.7143(6) 1.0712(4) 0.4458(11) 0.0459(19) Uani d . 1
H H9A 0.7358 1.0721 0.5710 0.055 Uiso calc R 1
H H9B 0.6668 1.1134 0.4305 0.055 Uiso calc R 1
C C10 0.7992(6) 1.0871(4) 0.3217(13) 0.049(2) Uani d . 1
H H10A 0.8510 1.0505 0.3531 0.059 Uiso calc R 1
H H10B 0.7802 1.0758 0.1977 0.059 Uiso calc R 1
C C11 0.8730(10) 1.1894(6) 0.5117(19) 0.100(5) Uani d . 1
H H11A 0.9164 1.1476 0.5488 0.150 Uiso calc R 1
H H11B 0.8205 1.1926 0.5960 0.150 Uiso calc R 1
H H11C 0.9066 1.2398 0.5092 0.150 Uiso calc R 1
C C12 0.9089(8) 1.1848(6) 0.186(2) 0.101(5) Uani d . 1
H H12A 0.9269 1.2405 0.1834 0.151 Uiso calc R 1
H H12B 0.8819 1.1699 0.0711 0.151 Uiso calc R 1
H H12C 0.9648 1.1525 0.2099 0.151 Uiso calc R 1

loop_
_atom_site_aniso_label
_atom_site_aniso_U_11
_atom_site_aniso_U_22
_atom_site_aniso_U_33
_atom_site_aniso_U_12
_atom_site_aniso_U_13
_atom_site_aniso_U_23
Zn1 0.0426(5) 0.0328(3) 0.0335(4) 0.0041(3) 0.0026(4) 0.0028(3)
I1 0.0415(3) 0.0491(2) 0.0591(3) 0.00396(18) 0.0126(3) -0.0002(3)
I2 0.0486(3) 0.0603(3) 0.0633(4) -0.0039(2) -0.0084(3) -0.0062(3)
N1 0.037(3) 0.042(3) 0.035(3) -0.012(2) -0.001(3) -0.004(3)
N2 0.048(4) 0.029(3) 0.086(6) 0.005(3) -0.002(4) 0.007(3)
O1 0.052(3) 0.032(2) 0.045(3) 0.008(2) 0.007(3) 0.006(2)
C1 0.034(4) 0.033(3) 0.048(5) -0.008(3) 0.005(3) -0.002(3)
C2 0.055(5) 0.040(4) 0.063(6) 0.008(4) 0.016(4) 0.005(4)
C3 0.059(5) 0.040(4) 0.111(9) 0.008(4) 0.019(7) -0.003(6)
C4 0.063(6) 0.052(5) 0.073(7) 0.010(4) 0.028(5) -0.016(5)
C5 0.070(6) 0.063(5) 0.055(6) 0.001(4) 0.014(5) -0.012(5)
C6 0.040(4) 0.040(3) 0.046(4) 0.003(3) 0.008(4) -0.004(4)
C7 0.049(4) 0.044(3) 0.024(4) 0.001(3) 0.003(3) 0.001(3)
C8 0.041(4) 0.045(3) 0.051(5) 0.001(3) -0.004(4) 0.017(4)
C9 0.051(5) 0.039(4) 0.047(5) 0.016(3) -0.006(4) 0.005(3)
C10 0.051(5) 0.027(3) 0.070(6) 0.005(3) 0.005(4) 0.006(3)
C11 0.111(10) 0.054(6) 0.135(11) -0.023(6) -0.078(9) 0.026(6)
C12 0.074(7) 0.052(5) 0.177(15) 0.007(5) 0.051(8) 0.028(8)

loop_
_atom_type_symbol
_atom_type_description
_atom_type_scat_dispersion_real
_atom_type_scat_dispersion_imag
_atom_type_scat_source
C C 0.0033 0.0016 'International Tables Vol C Tables 4.2.6.8 and 6.1.1.4'
H H 0.0000 0.0000 'International Tables Vol C Tables 4.2.6.8 and 6.1.1.4'
N N 0.0061 0.0033 'International Tables Vol C Tables 4.2.6.8 and 6.1.1.4'
O O 0.0106 0.0060 'International Tables Vol C Tables 4.2.6.8 and 6.1.1.4'
Zn Zn 0.2839 1.4301 'International Tables Vol C Tables 4.2.6.8 and 6.1.1.4'
I I -0.4742 1.8119 'International Tables Vol C Tables 4.2.6.8 and 6.1.1.4'

loop_
_geom_angle_atom_site_label_1
_geom_angle_atom_site_label_2
_geom_angle_atom_site_label_3
_geom_angle
_geom_angle_publ_flag
O1 Zn1 N1 94.3(2) y
O1 Zn1 I2 112.17(16) y
N1 Zn1 I2 113.02(16) y
O1 Zn1 I1 112.90(16) y
N1 Zn1 I1 106.74(18) y
I2 Zn1 I1 115.67(4) y
C7 N1 C8 118.8(7) ?
C7 N1 Zn1 121.4(5) ?
C8 N1 Zn1 119.9(5) ?
C11 N2 C12 112.8(9) ?
C11 N2 C10 111.1(7) ?
C12 N2 C10 109.5(8) ?
C11 N2 H2A 107.8 ?
C12 N2 H2A 107.8 ?
C10 N2 H2A 107.8 ?
C1 O1 Zn1 119.6(4) ?
O1 C1 C2 119.0(7) ?
O1 C1 C6 123.2(6) ?
C2 C1 C6 117.6(7) ?
C3 C2 C1 120.7(9) ?
C3 C2 H2 119.6 ?
C1 C2 H2 119.6 ?
C4 C3 C2 121.6(8) ?
C4 C3 H3 119.2 ?
C2 C3 H3 119.2 ?
C3 C4 C5 121.2(9) ?
C3 C4 H4 119.4 ?
C5 C4 H4 119.4 ?
C4 C5 C6 119.5(10) ?
C4 C5 H5 120.3 ?
C6 C5 H5 120.3 ?
C5 C6 C1 119.3(7) ?
C5 C6 C7 115.2(8) ?
C1 C6 C7 125.4(7) ?
N1 C7 C6 126.2(7) ?
N1 C7 H7 116.9 ?
C6 C7 H7 116.9 ?
N1 C8 C9 113.0(6) ?
N1 C8 H8A 109.0 ?
C9 C8 H8A 109.0 ?
N1 C8 H8B 109.0 ?
C9 C8 H8B 109.0 ?
H8A C8 H8B 107.8 ?
C8 C9 C10 111.2(6) ?
C8 C9 H9A 109.4 ?
C10 C9 H9A 109.4 ?
C8 C9 H9B 109.4 ?
C10 C9 H9B 109.4 ?
H9A C9 H9B 108.0 ?
N2 C10 C9 113.5(6) ?
N2 C10 H10A 108.9 ?
C9 C10 H10A 108.9 ?
N2 C10 H10B 108.9 ?
C9 C10 H10B 108.9 ?
H10A C10 H10B 107.7 ?
N2 C11 H11A 109.5 ?
N2 C11 H11B 109.5 ?
H11A C11 H11B 109.5 ?
N2 C11 H11C 109.5 ?
H11A C11 H11C 109.5 ?
H11B C11 H11C 109.5 ?
N2 C12 H12A 109.5 ?
N2 C12 H12B 109.5 ?
H12A C12 H12B 109.5 ?
N2 C12 H12C 109.5 ?
H12A C12 H12C 109.5 ?
H12B C12 H12C 109.5 ?

loop_
_geom_bond_atom_site_label_1
_geom_bond_atom_site_label_2
_geom_bond_distance
_geom_bond_publ_flag
Zn1 O1 1.952(4) y
Zn1 N1 2.010(6) y
Zn1 I2 2.5550(11) y
Zn1 I1 2.5615(11) y
N1 C7 1.250(9) ?
N1 C8 1.485(9) ?
N2 C11 1.451(14) ?
N2 C12 1.493(15) ?
N2 C10 1.498(8) ?
N2 H2A 0.9100 ?
O1 C1 1.331(9) ?
C1 C2 1.406(10) ?
C1 C6 1.417(12) ?
C2 C3 1.384(15) ?
C2 H2 0.9300 ?
C3 C4 1.317(17) ?
C3 H3 0.9300 ?
C4 C5 1.392(12) ?
C4 H4 0.9300 ?
C5 C6 1.415(12) ?
C5 H5 0.9300 ?
C6 C7 1.449(9) ?
C7 H7 0.9300 ?
C8 C9 1.491(10) ?
C8 H8A 0.9700 ?
C8 H8B 0.9700 ?
C9 C10 1.516(12) ?
C9 H9A 0.9700 ?
C9 H9B 0.9700 ?
C10 H10A 0.9700 ?
C10 H10B 0.9700 ?
C11 H11A 0.9600 ?
C11 H11B 0.9600 ?
C11 H11C 0.9600 ?
C12 H12A 0.9600 ?
C12 H12B 0.9600 ?
C12 H12C 0.9600 ?

loop_
_geom_hbond_atom_site_label_D
_geom_hbond_atom_site_label_H
_geom_hbond_atom_site_label_A
_geom_hbond_site_symmetry_A
_geom_hbond_distance_DH
_geom_hbond_distance_HA
_geom_hbond_distance_DA
_geom_hbond_angle_DHA
N2 H2A O1 4_654 0.91 1.91 2.772(8) 157
